data_7052440
loop_
_publ_author_name
'Bremer, Matthias'
'Lietzau, Lars'

_publ_section_title
;
 1,1,6,7-Tetrafluoroindanes: improved liquid crystals for LCD-TV
 application
;
_journal_issue 1
_journal_name_full 'New Journal of Chemistry'
_journal_page_first 72
_journal_paper_doi 10.1039/b414312d
_journal_volume 29
_journal_year 2005
_chemical_formula_sum 'C19 H24 F4'
_chemical_formula_weight 328.38
_chemical_name_systematic
;
?
;
_space_group_IT_number 2
_symmetry_cell_setting triclinic
_symmetry_space_group_name_Hall '-P 1'
_symmetry_space_group_name_H-M 'P -1'
_atom_sites_solution_hydrogens difmap
_atom_sites_solution_primary direct
_atom_sites_solution_secondary difmap
_audit_creation_method SHELXL-97
_cell_angle_alpha 109.380(10)
_cell_angle_beta 103.190(10)
_cell_angle_gamma 96.750(10)
_cell_formula_units_Z 2
_cell_length_a 8.9610(10)
_cell_length_b 9.2530(10)
_cell_length_c 11.405(2)
_cell_measurement_temperature 299(2)
_cell_volume 849.1(2)
_computing_cell_refinement
;
CrysAlis RED (Oxford Diffraction Limited, 2001)
;
_computing_data_collection
;
CrysAlis CCD (Oxford Diffraction Limited, 2001)
;
_computing_data_reduction
;
CrysAlis RED (Oxford Diffraction Limited, 2001)
;
_computing_molecular_graphics 'ORTEP-3 (Farrugia, 1997-2002)'
_computing_publication_material 'SHELXL-97 (Sheldrick, 1997)'
_computing_structure_refinement 'SHELXL-97 (Sheldrick, 1997)'
_computing_structure_solution 'SHELXS-97 (Sheldrick, 1990)'
_diffrn_ambient_temperature 299(2)
_diffrn_detector_area_resol_mean 'Sapphire CCD detector'
_diffrn_measured_fraction_theta_full 0.992
_diffrn_measured_fraction_theta_max 0.992
_diffrn_measurement_device_type 'Oxford Diffraction Xcalibur CCD'
_diffrn_measurement_method
;
Rotation method data acquisition using omega and phi scans.
;
_diffrn_radiation_monochromator graphite
_diffrn_radiation_source 'fine-focus sealed tube'
_diffrn_radiation_type MoK\a
_diffrn_radiation_wavelength 0.71073
_diffrn_reflns_av_R_equivalents 0.0306
_diffrn_reflns_av_sigmaI/netI 0.0563
_diffrn_reflns_limit_h_max 11
_diffrn_reflns_limit_h_min -11
_diffrn_reflns_limit_k_max 11
_diffrn_reflns_limit_k_min -11
_diffrn_reflns_limit_l_max 14
_diffrn_reflns_limit_l_min -14
_diffrn_reflns_number 7986
_diffrn_reflns_theta_full 26.37
_diffrn_reflns_theta_max 26.37
_diffrn_reflns_theta_min 4.13
_exptl_absorpt_coefficient_mu 0.104
_exptl_absorpt_correction_type non
_exptl_crystal_colour colourless
_exptl_crystal_density_diffrn 1.284
_exptl_crystal_density_method 'not measured'
_exptl_crystal_description Platelet
_exptl_crystal_F_000 348
_exptl_crystal_size_max 0.40
_exptl_crystal_size_mid 0.20
_exptl_crystal_size_min 0.06
_refine_diff_density_max 0.154
_refine_diff_density_min -0.158
_refine_diff_density_rms 0.034
_refine_ls_extinction_method none
_refine_ls_goodness_of_fit_ref 0.986
_refine_ls_hydrogen_treatment mixed
_refine_ls_matrix_type full
_refine_ls_number_parameters 282
_refine_ls_number_reflns 3434
_refine_ls_number_restraints 0
_refine_ls_restrained_S_all 0.986
_refine_ls_R_factor_all 0.1287
_refine_ls_R_factor_gt 0.0550
_refine_ls_shift/su_max 0.024
_refine_ls_shift/su_mean 0.001
_refine_ls_structure_factor_coef Fsqd
_refine_ls_weighting_details 'calc w=1/[\s^2^(Fo^2^)+(0.0688P)^2^+0.0000P] where P=(Fo^2^+2Fc^2^)/3'
_refine_ls_weighting_scheme calc
_refine_ls_wR_factor_gt 0.1181
_refine_ls_wR_factor_ref 0.1486
_reflns_number_gt 1753
_reflns_number_total 3434
_reflns_threshold_expression >2sigma(I)
_cod_data_source_file b414312d.txt
_cod_data_source_block me34
_cod_depositor_comments
;
The following automatic conversions were performed:
'_symmetry_cell_setting' value 'Triclinic' changed to 'triclinic'
according to '/home/saulius/struct/CIF-dictionaries/cif_core.dic'
dictionary named 'cif_core.dic' version 2.4.1 from 2010-06-29.

Automatic conversion script
Id: cif_fix_enum 1527 2010-12-29 10:47:43Z saulius 
;
_cod_original_sg_symbol_H-M P-1
_cod_database_code 7052440

loop_
_symmetry_equiv_pos_as_xyz
'x, y, z'
'-x, -y, -z'

loop_
_atom_site_label
_atom_site_type_symbol
_atom_site_fract_x
_atom_site_fract_y
_atom_site_fract_z
_atom_site_U_iso_or_equiv
_atom_site_adp_type
_atom_site_occupancy
_atom_site_symmetry_multiplicity
_atom_site_calc_flag
_atom_site_refinement_flags
_atom_site_disorder_assembly
_atom_site_disorder_group
C1 C 0.0174(3) -0.4966(3) 0.7829(3) 0.0541(7) Uani 1 1 d . . .
C2 C -0.0225(3) -0.4331(3) 0.6905(3) 0.0546(7) Uani 1 1 d . . .
C3 C 0.0280(3) -0.2777(3) 0.7137(2) 0.0513(7) Uani 1 1 d . . .
C4 C 0.1192(3) -0.1803(3) 0.8360(2) 0.0443(6) Uani 1 1 d . . .
C5 C 0.1608(3) -0.2393(3) 0.9316(2) 0.0440(6) Uani 1 1 d . . .
C6 C 0.1112(3) -0.3978(3) 0.9052(3) 0.0531(7) Uani 1 1 d . . .
H6 H 0.143(3) -0.436(3) 0.972(2) 0.064 Uiso 1 1 d . . .
C7 C 0.2613(3) -0.1109(3) 1.0556(3) 0.0510(7) Uani 1 1 d . . .
H7A H 0.370(3) -0.121(3) 1.068(2) 0.061 Uiso 1 1 d . . .
H7B H 0.228(3) -0.116(3) 1.128(3) 0.061 Uiso 1 1 d . . .
C8 C 0.1864(3) -0.0101(3) 0.8862(2) 0.0471(6) Uani 1 1 d . . .
C9 C 0.2384(3) 0.0402(3) 1.0326(2) 0.0499(7) Uani 1 1 d . . .
H9 H 0.142(3) 0.070(3) 1.060(2) 0.060 Uiso 1 1 d . . .
C10 C 0.3700(3) 0.1841(3) 1.1063(2) 0.0471(6) Uani 1 1 d . . .
H10 H 0.459(3) 0.158(3) 1.079(2) 0.056 Uiso 1 1 d . . .
C11 C 0.4144(3) 0.2221(3) 1.2517(3) 0.0553(7) Uani 1 1 d . . .
H11A H 0.315(3) 0.238(3) 1.277(2) 0.066 Uiso 1 1 d . . .
H11B H 0.446(3) 0.134(3) 1.269(3) 0.066 Uiso 1 1 d . . .
C12 C 0.5415(4) 0.3682(3) 1.3271(3) 0.0608(8) Uani 1 1 d . . .
H12A H 0.639(3) 0.350(3) 1.310(3) 0.073 Uiso 1 1 d . . .
H12B H 0.565(3) 0.393(3) 1.421(3) 0.073 Uiso 1 1 d . . .
C13 C 0.5038(3) 0.5109(3) 1.2988(3) 0.0556(7) Uani 1 1 d . . .
H13 H 0.406(3) 0.527(3) 1.324(2) 0.067 Uiso 1 1 d . . .
C14 C 0.4617(3) 0.4738(3) 1.1545(3) 0.0585(7) Uani 1 1 d . . .
H14A H 0.558(3) 0.456(3) 1.130(2) 0.070 Uiso 1 1 d . . .
H14B H 0.434(3) 0.561(3) 1.131(3) 0.070 Uiso 1 1 d . . .
C15 C 0.3346(3) 0.3275(3) 1.0769(3) 0.0584(7) Uani 1 1 d . . .
H15A H 0.317(3) 0.310(3) 0.990(3) 0.070 Uiso 1 1 d . . .
H15B H 0.227(3) 0.342(3) 1.093(2) 0.070 Uiso 1 1 d . . .
C16 C 0.6311(4) 0.6563(4) 1.3773(3) 0.0692(9) Uani 1 1 d . . .
H16A H 0.664(3) 0.670(3) 1.467(3) 0.083 Uiso 1 1 d . . .
H16B H 0.717(3) 0.643(3) 1.342(3) 0.083 Uiso 1 1 d . . .
C17 C 0.5960(5) 0.8090(4) 1.3725(5) 0.0914(12) Uani 1 1 d . . .
H17A H 0.577(5) 0.810(5) 1.289(4) 0.128(16) Uiso 1 1 d . . .
H17B H 0.498(5) 0.811(4) 1.398(4) 0.125(16) Uiso 1 1 d . . .
C18 C 0.7196(6) 0.9516(4) 1.4582(4) 0.1052(14) Uani 1 1 d . . .
H18A H 0.688(4) 1.045(5) 1.449(4) 0.126 Uiso 1 1 d . . .
H18B H 0.751(4) 0.966(4) 1.552(4) 0.126 Uiso 1 1 d . . .
H28C H 0.815(5) 0.938(5) 1.443(4) 0.126 Uiso 1 1 d . . .
C19 C -0.0430(5) -0.6676(4) 0.7502(4) 0.0793(10) Uani 1 1 d . . .
H19A H -0.008(4) -0.702(4) 0.822(3) 0.095 Uiso 1 1 d . . .
H19B H -0.158(4) -0.697(4) 0.726(3) 0.095 Uiso 1 1 d . . .
H19C H -0.009(4) -0.731(4) 0.684(3) 0.095 Uiso 1 1 d . . .
F1 F -0.11684(19) -0.52532(18) 0.57114(15) 0.0795(5) Uani 1 1 d . . .
F2 F -0.01384(19) -0.22206(17) 0.61932(15) 0.0787(5) Uani 1 1 d . . .
F3 F 0.08176(18) 0.07147(17) 0.84572(16) 0.0750(5) Uani 1 1 d . . .
F4 F 0.30948(17) 0.01794(17) 0.83840(14) 0.0686(5) Uani 1 1 d . . .

loop_
_atom_site_aniso_label
_atom_site_aniso_U_11
_atom_site_aniso_U_22
_atom_site_aniso_U_33
_atom_site_aniso_U_23
_atom_site_aniso_U_13
_atom_site_aniso_U_12
C1 0.0530(16) 0.0434(16) 0.0671(19) 0.0195(15) 0.0198(15) 0.0123(14)
C2 0.0491(16) 0.0474(17) 0.0538(17) 0.0090(14) 0.0074(13) 0.0036(13)
C3 0.0499(15) 0.0526(17) 0.0489(16) 0.0241(14) 0.0035(13) 0.0066(13)
C4 0.0399(13) 0.0447(15) 0.0477(15) 0.0182(12) 0.0100(12) 0.0082(12)
C5 0.0402(14) 0.0468(15) 0.0488(15) 0.0214(13) 0.0128(12) 0.0123(12)
C6 0.0537(16) 0.0535(18) 0.0592(18) 0.0281(15) 0.0167(14) 0.0149(14)
C7 0.0507(16) 0.0576(17) 0.0478(16) 0.0267(14) 0.0110(13) 0.0075(14)
C8 0.0432(14) 0.0496(16) 0.0533(16) 0.0276(13) 0.0083(12) 0.0136(12)
C9 0.0461(15) 0.0510(16) 0.0504(16) 0.0197(13) 0.0100(12) 0.0067(13)
C10 0.0438(14) 0.0505(16) 0.0450(15) 0.0184(12) 0.0092(12) 0.0070(12)
C11 0.0607(17) 0.0546(18) 0.0468(16) 0.0206(14) 0.0073(14) 0.0078(15)
C12 0.0649(18) 0.0642(19) 0.0435(16) 0.0181(15) 0.0043(14) 0.0047(16)
C13 0.0530(16) 0.0553(17) 0.0497(16) 0.0122(14) 0.0110(13) 0.0067(14)
C14 0.0627(18) 0.0526(18) 0.0524(17) 0.0182(14) 0.0089(14) 0.0015(15)
C15 0.0663(19) 0.0540(18) 0.0466(16) 0.0188(15) 0.0043(15) 0.0047(15)
C16 0.074(2) 0.062(2) 0.0549(18) 0.0121(16) 0.0108(17) -0.0045(17)
C17 0.103(3) 0.060(2) 0.085(3) 0.018(2) 0.001(2) -0.003(2)
C18 0.125(4) 0.057(2) 0.097(3) 0.010(2) 0.004(3) -0.007(3)
C19 0.085(2) 0.049(2) 0.099(3) 0.0271(18) 0.021(2) 0.0070(18)
F1 0.0866(11) 0.0595(10) 0.0643(11) 0.0097(9) 0.0002(9) -0.0078(9)
F2 0.0974(13) 0.0655(10) 0.0568(10) 0.0282(8) -0.0091(9) 0.0014(9)
F3 0.0746(11) 0.0549(10) 0.0825(11) 0.0276(9) -0.0070(9) 0.0173(9)
F4 0.0717(10) 0.0732(11) 0.0575(9) 0.0244(8) 0.0211(8) -0.0036(8)

loop_
_atom_type_symbol
_atom_type_description
_atom_type_scat_dispersion_real
_atom_type_scat_dispersion_imag
_atom_type_scat_source
C C 0.0033 0.0016 'International Tables Vol C Tables 4.2.6.8 and 6.1.1.4'
H H 0.0000 0.0000 'International Tables Vol C Tables 4.2.6.8 and 6.1.1.4'
F F 0.0171 0.0103 'International Tables Vol C Tables 4.2.6.8 and 6.1.1.4'

loop_
_geom_angle_atom_site_label_1
_geom_angle_atom_site_label_2
_geom_angle_atom_site_label_3
_geom_angle
_geom_angle_site_symmetry_1
_geom_angle_site_symmetry_3
_geom_angle_publ_flag
C2 C1 C6 117.9(2) . . ?
C2 C1 C19 119.6(3) . . ?
C6 C1 C19 122.5(3) . . ?
F1 C2 C1 119.5(2) . . ?
F1 C2 C3 117.8(3) . . ?
C1 C2 C3 122.7(2) . . ?
F2 C3 C2 120.2(2) . . ?
F2 C3 C4 121.0(2) . . ?
C2 C3 C4 118.8(2) . . ?
C5 C4 C3 120.2(2) . . ?
C5 C4 C8 110.3(2) . . ?
C3 C4 C8 129.5(2) . . ?
C4 C5 C6 120.0(2) . . ?
C4 C5 C7 110.3(2) . . ?
C6 C5 C7 129.7(2) . . ?
C1 C6 C5 120.3(3) . . ?
C1 C6 H6 121.2(16) . . ?
C5 C6 H6 118.5(16) . . ?
C5 C7 C9 103.9(2) . . ?
C5 C7 H7A 109.4(14) . . ?
C9 C7 H7A 111.0(15) . . ?
C5 C7 H7B 110.8(15) . . ?
C9 C7 H7B 111.8(15) . . ?
H7A C7 H7B 110(2) . . ?
F3 C8 F4 104.82(19) . . ?
F3 C8 C4 112.21(19) . . ?
F4 C8 C4 110.28(19) . . ?
F3 C8 C9 112.3(2) . . ?
F4 C8 C9 111.8(2) . . ?
C4 C8 C9 105.5(2) . . ?
C8 C9 C10 116.5(2) . . ?
C8 C9 C7 104.3(2) . . ?
C10 C9 C7 117.4(2) . . ?
C8 C9 H9 103.9(14) . . ?
C10 C9 H9 106.0(13) . . ?
C7 C9 H9 107.7(13) . . ?
C9 C10 C11 112.0(2) . . ?
C9 C10 C15 113.1(2) . . ?
C11 C10 C15 110.3(2) . . ?
C9 C10 H10 106.2(14) . . ?
C11 C10 H10 106.7(15) . . ?
C15 C10 H10 108.1(14) . . ?
C12 C11 C10 112.8(2) . . ?
C12 C11 H11A 109.8(14) . . ?
C10 C11 H11A 105.4(15) . . ?
C12 C11 H11B 110.7(16) . . ?
C10 C11 H11B 109.4(16) . . ?
H11A C11 H11B 109(2) . . ?
C11 C12 C13 113.6(2) . . ?
C11 C12 H12A 110.1(16) . . ?
C13 C12 H12A 109.2(17) . . ?
C11 C12 H12B 111.6(16) . . ?
C13 C12 H12B 108.7(16) . . ?
H12A C12 H12B 103(2) . . ?
C14 C13 C16 113.7(2) . . ?
C14 C13 C12 109.9(2) . . ?
C16 C13 C12 112.7(2) . . ?
C14 C13 H13 105.9(15) . . ?
C16 C13 H13 108.9(15) . . ?
C12 C13 H13 105.2(15) . . ?
C13 C14 C15 113.2(2) . . ?
C13 C14 H14A 105.3(16) . . ?
C15 C14 H14A 108.5(15) . . ?
C13 C14 H14B 112.9(16) . . ?
C15 C14 H14B 110.0(16) . . ?
H14A C14 H14B 106(2) . . ?
C14 C15 C10 113.6(2) . . ?
C14 C15 H15A 108.5(16) . . ?
C10 C15 H15A 111.9(17) . . ?
C14 C15 H15B 112.0(14) . . ?
C10 C15 H15B 106.7(15) . . ?
H15A C15 H15B 104(2) . . ?
C17 C16 C13 117.2(3) . . ?
C17 C16 H16A 106.5(18) . . ?
C13 C16 H16A 111.8(18) . . ?
C17 C16 H16B 104.7(18) . . ?
C13 C16 H16B 106.6(18) . . ?
H16A C16 H16B 110(3) . . ?
C18 C17 C16 115.9(4) . . ?
C18 C17 H17A 106(3) . . ?
C16 C17 H17A 112(3) . . ?
C18 C17 H17B 112(2) . . ?
C16 C17 H17B 102(2) . . ?
H17A C17 H17B 109(4) . . ?
C17 C18 H18A 111(3) . . ?
C17 C18 H18B 115(2) . . ?
H18A C18 H18B 110(3) . . ?
C17 C18 H28C 110(3) . . ?
H18A C18 H28C 114(4) . . ?
H18B C18 H28C 98(3) . . ?
C1 C19 H19A 113.6(19) . . ?
C1 C19 H19B 113.4(18) . . ?
H19A C19 H19B 104(3) . . ?
C1 C19 H19C 113(2) . . ?
H19A C19 H19C 104(3) . . ?
H19B C19 H19C 108(3) . . ?

loop_
_geom_bond_atom_site_label_1
_geom_bond_atom_site_label_2
_geom_bond_distance
_geom_bond_site_symmetry_2
_geom_bond_publ_flag
C1 C2 1.368(4) . ?
C1 C6 1.387(4) . ?
C1 C19 1.500(4) . ?
C2 F1 1.353(3) . ?
C2 C3 1.372(3) . ?
C3 F2 1.339(3) . ?
C3 C4 1.377(3) . ?
C4 C5 1.373(3) . ?
C4 C8 1.480(3) . ?
C5 C6 1.389(3) . ?
C5 C7 1.509(3) . ?
C6 H6 0.94(3) . ?
C7 C9 1.533(4) . ?
C7 H7A 0.97(2) . ?
C7 H7B 0.95(3) . ?
C8 F3 1.365(3) . ?
C8 F4 1.372(3) . ?
C8 C9 1.517(3) . ?
C9 C10 1.519(3) . ?
C9 H9 1.02(2) . ?
C10 C11 1.520(3) . ?
C10 C15 1.523(4) . ?
C10 H10 0.95(2) . ?
C11 C12 1.511(4) . ?
C11 H11A 1.01(2) . ?
C11 H11B 0.96(3) . ?
C12 C13 1.516(4) . ?
C12 H12A 0.96(3) . ?
C12 H12B 0.98(3) . ?
C13 C14 1.510(4) . ?
C13 C16 1.513(4) . ?
C13 H13 1.00(2) . ?
C14 C15 1.514(4) . ?
C14 H14A 0.98(2) . ?
C14 H14B 0.97(3) . ?
C15 H15A 0.92(3) . ?
C15 H15B 1.04(3) . ?
C16 C17 1.498(5) . ?
C16 H16A 0.96(3) . ?
C16 H16B 0.95(3) . ?
C17 C18 1.493(5) . ?
C17 H17A 0.93(4) . ?
C17 H17B 0.98(4) . ?
C18 H18A 0.98(4) . ?
C18 H18B 1.00(4) . ?
C18 H28C 0.93(4) . ?
C19 H19A 0.97(3) . ?
C19 H19B 0.98(3) . ?
C19 H19C 0.92(3) . ?

loop_
_geom_torsion_atom_site_label_1
_geom_torsion_atom_site_label_2
_geom_torsion_atom_site_label_3
_geom_torsion_atom_site_label_4
_geom_torsion
_geom_torsion_site_symmetry_1
_geom_torsion_site_symmetry_2
_geom_torsion_site_symmetry_3
_geom_torsion_site_symmetry_4
_geom_torsion_publ_flag
C6 C1 C2 F1 -178.5(2) . . . . ?
C19 C1 C2 F1 0.5(4) . . . . ?
C6 C1 C2 C3 0.8(4) . . . . ?
C19 C1 C2 C3 179.8(3) . . . . ?
F1 C2 C3 F2 -1.1(3) . . . . ?
C1 C2 C3 F2 179.6(2) . . . . ?
F1 C2 C3 C4 177.5(2) . . . . ?
C1 C2 C3 C4 -1.8(4) . . . . ?
F2 C3 C4 C5 179.9(2) . . . . ?
C2 C3 C4 C5 1.3(3) . . . . ?
F2 C3 C4 C8 -0.6(4) . . . . ?
C2 C3 C4 C8 -179.2(2) . . . . ?
C3 C4 C5 C6 0.1(3) . . . . ?
C8 C4 C5 C6 -179.5(2) . . . . ?
C3 C4 C5 C7 179.5(2) . . . . ?
C8 C4 C5 C7 -0.1(3) . . . . ?
C2 C1 C6 C5 0.6(4) . . . . ?
C19 C1 C6 C5 -178.3(3) . . . . ?
C4 C5 C6 C1 -1.1(3) . . . . ?
C7 C5 C6 C1 179.6(2) . . . . ?
C4 C5 C7 C9 14.6(3) . . . . ?
C6 C5 C7 C9 -166.0(2) . . . . ?
C5 C4 C8 F3 -137.4(2) . . . . ?
C3 C4 C8 F3 43.0(3) . . . . ?
C5 C4 C8 F4 106.1(2) . . . . ?
C3 C4 C8 F4 -73.4(3) . . . . ?
C5 C4 C8 C9 -14.8(2) . . . . ?
C3 C4 C8 C9 165.7(2) . . . . ?
F3 C8 C9 C10 -83.2(3) . . . . ?
F4 C8 C9 C10 34.3(3) . . . . ?
C4 C8 C9 C10 154.2(2) . . . . ?
F3 C8 C9 C7 145.6(2) . . . . ?
F4 C8 C9 C7 -96.9(2) . . . . ?
C4 C8 C9 C7 23.0(2) . . . . ?
C5 C7 C9 C8 -22.7(3) . . . . ?
C5 C7 C9 C10 -153.3(2) . . . . ?
C8 C9 C10 C11 -179.0(2) . . . . ?
C7 C9 C10 C11 -54.2(3) . . . . ?
C8 C9 C10 C15 55.6(3) . . . . ?
C7 C9 C10 C15 -179.6(2) . . . . ?
C9 C10 C11 C12 -178.0(2) . . . . ?
C15 C10 C11 C12 -51.1(3) . . . . ?
C10 C11 C12 C13 54.1(3) . . . . ?
C11 C12 C13 C14 -53.3(3) . . . . ?
C11 C12 C13 C16 178.8(2) . . . . ?
C16 C13 C14 C15 179.7(3) . . . . ?
C12 C13 C14 C15 52.4(3) . . . . ?
C13 C14 C15 C10 -53.1(3) . . . . ?
C9 C10 C15 C14 177.2(2) . . . . ?
C11 C10 C15 C14 50.9(3) . . . . ?
C14 C13 C16 C17 63.1(4) . . . . ?
C12 C13 C16 C17 -171.0(3) . . . . ?
C13 C16 C17 C18 175.8(4) . . . . ?
